data_2108470
loop_
_publ_author_name
'Kolb, Ute'
'Krysiak, Ya\,sar'
'Plana-Ruiz, Sergi'

_publ_section_title
;
 Automated electron diffraction tomography -- development and applications
;
_journal_coeditor_code JE5012SUP1
_journal_issue 4
_journal_name_full 'Acta Crystallographica Section B'
_journal_page_first 463
_journal_page_last 474
_journal_paper_doi 10.1107/S2052520619006711
_journal_volume 75
_journal_year 2019
_chemical_formula_sum 'C15 H12 N2 O'
_chemical_formula_weight 236.27
_space_group_crystal_system monoclinic
_space_group_IT_number 14
_space_group_name_Hall '-P 2yn'
_space_group_name_H-M_alt 'P 1 21/n 1'
_symmetry_space_group_name_Hall '-P 2yn'
_symmetry_space_group_name_H-M 'P 1 21/n 1'
_atom_sites_solution_hydrogens geom
_audit_creation_method SHELXL-2018/3
_cell_angle_alpha 90
_cell_angle_beta 92.94
_cell_angle_gamma 90
_cell_formula_units_Z 4
_cell_length_a 7.534
_cell_length_b 11.150
_cell_length_c 13.917
_cell_measurement_reflns_used 1870
_cell_measurement_temperature 293(2)
_cell_measurement_theta_max 0.00014
_cell_measurement_theta_min 0.000019
_cell_volume 1167.546
_computing_structure_refinement 'SHELXL-2018/3 (Sheldrick, 2018)'
_diffrn_ambient_temperature 293(2)
_diffrn_detector_area_resol_mean 0.6
_diffrn_measured_fraction_theta_full 0.896
_diffrn_measured_fraction_theta_max 0.487
_diffrn_measurement_device_type 'transmission electron microscope'
_diffrn_measurement_method 'electron diffraction tomography'
_diffrn_radiation_type electron
_diffrn_radiation_wavelength 0.0197
_diffrn_reflns_av_R_equivalents 0.2521
_diffrn_reflns_av_unetI/netI 0.2204
_diffrn_reflns_Laue_measured_fraction_full 0.896
_diffrn_reflns_Laue_measured_fraction_max 0.487
_diffrn_reflns_limit_h_max 11
_diffrn_reflns_limit_h_min -12
_diffrn_reflns_limit_k_max 18
_diffrn_reflns_limit_k_min -16
_diffrn_reflns_limit_l_max 22
_diffrn_reflns_limit_l_min -23
_diffrn_reflns_number 6641
_diffrn_reflns_point_group_measured_fraction_full 0.896
_diffrn_reflns_point_group_measured_fraction_max 0.487
_diffrn_reflns_theta_full 0.677
_diffrn_reflns_theta_max 1.026
_diffrn_reflns_theta_min 0.065
_diffrn_source 'field emission gun'
_exptl_absorpt_coefficient_mu 0.000
_exptl_crystal_density_diffrn 1.344
_exptl_crystal_description 'nano platelet'
_exptl_crystal_F_000 197
_refine_diff_density_max 0.357
_refine_diff_density_min -0.318
_refine_diff_density_rms 0.087
_refine_ls_extinction_method none
_refine_ls_goodness_of_fit_ref 3.410
_refine_ls_hydrogen_treatment refU
_refine_ls_matrix_type full
_refine_ls_number_parameters 74
_refine_ls_number_reflns 3588
_refine_ls_number_restraints 0
_refine_ls_restrained_S_all 3.410
_refine_ls_R_factor_all 0.4994
_refine_ls_R_factor_gt 0.4385
_refine_ls_shift/su_max 0.049
_refine_ls_shift/su_mean 0.014
_refine_ls_structure_factor_coef Fsqd
_refine_ls_weighting_details 'w=1/[\s^2^(Fo^2^)+(0.2000P)^2^] where P=(Fo^2^+2Fc^2^)/3'
_refine_ls_weighting_scheme calc
_refine_ls_wR_factor_gt 0.8388
_refine_ls_wR_factor_ref 0.8689
_reflns_Friedel_coverage 0.000
_reflns_number_gt 1991
_reflns_number_total 3588
_reflns_threshold_expression 'I > 2\s(I)'
_cod_data_source_file je5012sup1.cif
_cod_data_source_block I
_cod_original_cell_volume 1167.5
_cod_database_code 2108470
_shelx_shelxl_version_number 2018/3
_shelx_space_group_comment
;
The symmetry employed for this shelxl refinement is uniquely defined
by the following loop, which should always be used as a source of
symmetry information in preference to the above space-group names.
They are only intended as comments.
;

loop_
_space_group_symop_operation_xyz
'x, y, z'
'-x+1/2, y+1/2, -z+1/2'
'-x, -y, -z'
'x-1/2, -y-1/2, z-1/2'

loop_
_atom_site_label
_atom_site_type_symbol
_atom_site_fract_x
_atom_site_fract_y
_atom_site_fract_z
_atom_site_U_iso_or_equiv
_atom_site_adp_type
_atom_site_occupancy
_atom_site_site_symmetry_order
_atom_site_calc_flag
_atom_site_refinement_flags_posn
_atom_site_refinement_flags_adp
N1 N 0.668(3) 0.591(2) 1.0380(17) 0.056(5) Uiso 1 1 d . .
H1A H 0.636780 0.517062 1.033858 0.13(3) Uiso 1 1 calc R U
H1B H 0.740076 0.614223 1.084450 0.13(3) Uiso 1 1 calc R U
C1 C 0.607(2) 0.6691(13) 0.9731(11) 0.026(3) Uiso 1 1 d . .
O1 O 0.4904(15) 0.6147(9) 0.9018(8) 0.022(2) Uiso 1 1 d . .
N2 N 0.708(5) 0.777(3) 0.938(2) 0.084(8) Uiso 1 1 d . .
C2 C 0.664(4) 0.838(3) 0.844(2) 0.064(7) Uiso 1 1 d . .
C3 C 0.527(3) 0.9032(19) 0.8237(18) 0.048(5) Uiso 1 1 d . .
H3 H 0.450420 0.916804 0.873103 0.13(3) Uiso 1 1 calc R U
C4 C 0.480(4) 0.955(2) 0.7360(17) 0.052(5) Uiso 1 1 d . .
H4 H 0.371022 0.991615 0.722503 0.13(3) Uiso 1 1 calc R U
C5 C 0.606(5) 0.949(3) 0.672(3) 0.077(8) Uiso 1 1 d . .
H5 H 0.585983 0.992194 0.615751 0.13(3) Uiso 1 1 calc R U
C6 C 0.786(4) 0.874(3) 0.682(2) 0.063(6) Uiso 1 1 d . .
H6 H 0.873440 0.871427 0.636961 0.13(3) Uiso 1 1 calc R U
C7 C 0.791(2) 0.8118(14) 0.7746(13) 0.030(3) Uiso 1 1 d . .
C8 C 0.978(2) 0.7704(15) 0.7941(13) 0.032(3) Uiso 1 1 d . .
H8 H 1.034009 0.744972 0.739684 0.13(3) Uiso 1 1 calc R U
C9 C 1.080(2) 0.7632(12) 0.8755(11) 0.022(3) Uiso 1 1 d . .
H9 H 1.191566 0.728665 0.873024 0.13(3) Uiso 1 1 calc R U
C10 C 1.018(2) 0.8109(15) 0.9762(13) 0.033(3) Uiso 1 1 d . .
C11 C 1.169(4) 0.835(2) 1.041(2) 0.059(6) Uiso 1 1 d . .
H11 H 1.284843 0.818207 1.026024 0.13(3) Uiso 1 1 calc R U
C12 C 1.128(3) 0.8822(18) 1.1221(15) 0.043(4) Uiso 1 1 d . .
H12 H 1.224758 0.910811 1.159836 0.13(3) Uiso 1 1 calc R U
C13 C 0.958(3) 0.8972(16) 1.1631(15) 0.038(4) Uiso 1 1 d . .
H13 H 0.943261 0.923203 1.225632 0.13(3) Uiso 1 1 calc R U
C14 C 0.805(4) 0.865(2) 1.091(2) 0.063(7) Uiso 1 1 d . .
H14 H 0.687497 0.876840 1.105563 0.13(3) Uiso 1 1 calc R U
C15 C 0.849(3) 0.8187(15) 1.0038(13) 0.035(4) Uiso 1 1 d . .

loop_
_atom_type_symbol
_atom_type_description
_atom_type_scat_dispersion_real
_atom_type_scat_dispersion_imag
_atom_type_scat_source
C C 0.0000 0.0000 'International Tables Vol C Tables 4.2.6.8 and 6.1.1.4'
N N 0.0000 0.0000 'International Tables Vol C Tables 4.2.6.8 and 6.1.1.4'
O O 0.0000 0.0000 'International Tables Vol C Tables 4.2.6.8 and 6.1.1.4'
H H 0.0000 0.0000 'International Tables Vol C Tables 4.2.6.8 and 6.1.1.4'

loop_
_geom_angle_atom_site_label_1
_geom_angle_atom_site_label_2
_geom_angle_atom_site_label_3
_geom_angle
N1 C1 O1 112.2(14)
N1 C1 N2 125.2(19)
O1 C1 N2 114.7(17)
C15 N2 C2 122(3)
C15 N2 C1 115(2)
C2 N2 C1 123(3)
C3 C2 C7 121(3)
C3 C2 N2 126(3)
C7 C2 N2 112(3)
C2 C3 C4 127(3)
C5 C4 C3 114(3)
C4 C5 C6 127(3)
C7 C6 C5 108(3)
C2 C7 C6 121(2)
C2 C7 C8 126.6(18)
C6 C7 C8 106(2)
C9 C8 C7 131.7(17)
C8 C9 C10 123.3(14)
C15 C10 C11 122(2)
C15 C10 C9 126.2(15)
C11 C10 C9 111.2(18)
C12 C11 C10 114(3)
C11 C12 C13 130(2)
C12 C13 C14 112(2)
C15 C14 C13 117(3)
C10 C15 C14 123.0(19)
C10 C15 N2 118(2)
C14 C15 N2 119(2)

loop_
_geom_bond_atom_site_label_1
_geom_bond_atom_site_label_2
_geom_bond_distance
N1 C1 1.32(3)
C1 O1 1.427(16)
C1 N2 1.51(4)
N2 C15 1.44(4)
N2 C2 1.50(4)
C2 C3 1.29(4)
C2 C7 1.42(4)
C3 C4 1.38(3)
C4 C5 1.33(5)
C5 C6 1.59(5)
C6 C7 1.47(4)
C7 C8 1.50(2)
C8 C9 1.34(2)
C9 C10 1.59(2)
C10 C15 1.36(3)
C10 C11 1.44(3)
C11 C12 1.29(4)
C12 C13 1.44(3)
C13 C14 1.53(3)
C14 C15 1.37(4)

_cod_database_fobs_code 2108470
